data_7710555
loop_
_publ_author_name
'Parsutkar, Mahesh M.'
'Moore, Curtis E.'
'RajanBabu, T. V.'

_publ_section_title
;
 Activator-free single-component Co(i)-catalysts for regio- and
 enantioselective heterodimerization and hydroacylation reactions of
 1,3-dienes. New reduction procedures for synthesis of [L]Co(i)-complexes
 and comparison to in situ generated catalysts
;
_journal_name_full 'Dalton Transactions'
_journal_paper_doi 10.1039/D2DT01484J
_journal_year 2022
_chemical_formula_moiety 'C78 H72 Cl2 Co2 P6, 2(C4 H8 O)'
_chemical_formula_sum 'C86 H88 Cl2 Co2 O2 P6'
_chemical_formula_weight 1528.27
_space_group_crystal_system monoclinic
_space_group_IT_number 14
_space_group_name_Hall '-P 2ybc'
_space_group_name_H-M_alt 'P 1 21/c 1'
_symmetry_Int_Tables_number 14
_audit_creation_date 2019-10-30
_audit_creation_method
;
Olex2 1.2
(compiled 2018.05.29 svn.r3508 for OlexSys, GUI svn.r5506)
;
_audit_update_record
;
2019-11-18 deposited with the CCDC.	2022-06-13 downloaded from the CCDC.
;
_cell_angle_alpha 90
_cell_angle_beta 102.074(3)
_cell_angle_gamma 90
_cell_formula_units_Z 2
_cell_length_a 14.7933(14)
_cell_length_b 13.2529(11)
_cell_length_c 19.5680(19)
_cell_measurement_reflns_used 9229
_cell_measurement_temperature 100
_cell_measurement_theta_max 23.037
_cell_measurement_theta_min 2.293
_cell_volume 3751.5(6)
_computing_cell_refinement 'SAINT v8.38A (Bruker, 2017)'
_computing_data_collection 'APEX3 v2017.3-0 (Bruker, 2017)'
_computing_data_reduction 'SAINT v8.38A (Bruker, 2017)'
_computing_molecular_graphics 'Olex2 (Dolomanov et al., 2009)'
_computing_publication_material 'Olex2 (Dolomanov et al., 2009)'
_computing_structure_refinement 'olex2.refine (Bourhis et al., 2015)'
_computing_structure_solution 'ShelXT (Sheldrick, 2015)'
_diffrn_ambient_temperature 100.0
_diffrn_detector_area_resol_mean 7.9
_diffrn_detector_type 'CCD Area Detector'
_diffrn_measured_fraction_theta_full 1.0000
_diffrn_measured_fraction_theta_max 0.9987
_diffrn_measurement_device 'Kappa Four-Circle Diffractometer'
_diffrn_measurement_device_type 'Nonius Kappa APEX II'
_diffrn_measurement_method '\w and \f scans'
_diffrn_radiation_type 'Mo K\a'
_diffrn_radiation_wavelength 0.71073
_diffrn_reflns_av_R_equivalents 0.0910
_diffrn_reflns_av_unetI/netI 0.0726
_diffrn_reflns_limit_h_max 17
_diffrn_reflns_limit_h_min -17
_diffrn_reflns_limit_k_max 15
_diffrn_reflns_limit_k_min -15
_diffrn_reflns_limit_l_max 23
_diffrn_reflns_limit_l_min -23
_diffrn_reflns_number 56953
_diffrn_reflns_theta_full 25.0000
_diffrn_reflns_theta_max 25.37
_diffrn_reflns_theta_min 1.41
_exptl_absorpt_coefficient_mu 0.690
_exptl_absorpt_correction_T_max 0.2590
_exptl_absorpt_correction_T_min 0.2226
_exptl_absorpt_correction_type multi-scan
_exptl_absorpt_process_details
'SADABS-2016/2 (Bruker,2016/2) was used for absorption correction. wR2(int) was 0.0640 before and 0.0596 after correction. The Ratio of minimum to maximum transmission is 0.8595. The \l/2 correction factor is Not present.'
_exptl_crystal_colour Green
_exptl_crystal_colour_primary green
_exptl_crystal_density_diffrn 1.3528
_exptl_crystal_description Block
_exptl_crystal_F_000 1599.7282
_exptl_crystal_size_max 0.113
_exptl_crystal_size_mid 0.089
_exptl_crystal_size_min 0.074
_refine_diff_density_max 0.7787
_refine_diff_density_min -0.7499
_refine_diff_density_rms 0.1436
_refine_ls_d_res_high 0.8293
_refine_ls_d_res_low 14.4660
_refine_ls_goodness_of_fit_ref 1.0351
_refine_ls_hydrogen_treatment constr
_refine_ls_matrix_type full
_refine_ls_number_constraints 93
_refine_ls_number_parameters 449
_refine_ls_number_reflns 6870
_refine_ls_number_restraints 3
_refine_ls_restrained_S_all 1.0348
_refine_ls_R_factor_all 0.0973
_refine_ls_R_factor_gt 0.0508
_refine_ls_shift/su_max 0.3432
_refine_ls_shift/su_mean 0.0111
_refine_ls_structure_factor_coef Fsqd
_refine_ls_weighting_details 'w=1/[\s^2^(Fo^2^)+(0.0586P)^2^+3.4881P] where P=(Fo^2^+2Fc^2^)/3'
_refine_ls_weighting_scheme calc
_refine_ls_wR_factor_gt 0.1148
_refine_ls_wR_factor_ref 0.1349
_reflns_Friedel_coverage 0.0
_reflns_limit_h_max 17
_reflns_limit_h_min -17
_reflns_limit_k_max 15
_reflns_limit_k_min 0
_reflns_limit_l_max 23
_reflns_limit_l_min 0
_reflns_number_gt 4470
_reflns_number_total 6870
_reflns_threshold_expression I>=2u(I)
_cod_data_source_file d2dt01484j2.cif
_cod_data_source_block RBabu_MP-05-076
_cod_depositor_comments
;
The following automatic conversions were performed:

data item '_exptl_crystal_colour_primary' value 'Green' was changed
to 'green' in accordance with the
/home/data/users/saulius/crontab/automatic-downloads/rss-feeds/RSC/lib/dictionaries/cif_core.dic
dictionary named 'cif_core.dic' version 2.4.2 last updated on
2011-04-26.

Automatic conversion script
Id: cif_fix_values 7556 2019-12-06 15:28:31Z antanas 
;
_cod_database_code 7710555
_olex2_refinement_description
;
1. Fixed Uiso
 At 1.2 times of:
  All C(H) groups, All C(H,H) groups, All C(H,H,H,H) groups
2. Restrained distances
 C1SB-O1SB
 1.45 with sigma of 0.02
 O1SB-C2S
 1.45 with sigma of 0.02
 C4S-C1SB
 1.54 with sigma of 0.02
3. Uiso/Uaniso restraints and constraints
Uanis(C1SB) = Uanis(O1S)
Uanis(C1S) = Uanis(O1SB)
4. Rigid body (RIGU) restrains
 O1S, O1SB, C1S, C1SB, C2S, C3S, C4S
 with sigma for 1-2 distances of 0.002 and sigma for 1-3 distances of 0.002
5. Others
 Sof(O1SB)=Sof(C1SB)=Sof(H1Sc)=Sof(H1Sd)=Sof(H2Sc)=Sof(H2Sd)=Sof(H4Sc)=
 Sof(H4Sd)=1-FVAR(1)
 Sof(O1S)=Sof(C1S)=Sof(H1Sa)=Sof(H1Sb)=Sof(H2Sa)=Sof(H2Sb)=Sof(H4Sa)=Sof(H4Sb)=
 FVAR(1)
6.a Secondary CH2 refined with riding coordinates:
 C1(H1a,H1b), C2(H2a,H2b), C3(H3a,H3b), C1S(H1Sa,H1Sb), C1SB(H1Sc,H1Sd),
 C2S(H2Sa,H2Sb), C2S(H2Sc,H2Sd), C3S(H3Sa,H3Sb), C4S(H4Sc,H4Sd), C4S(H4Sa,H4Sb)
6.b Aromatic/amide H refined with riding coordinates:
 C5(H5), C6(H6), C7(H7), C8(H8), C9(H9), C11(H11), C12(H12), C13(H13),
 C14(H14), C15(H15), C17(H17), C18(H18), C19(H19), C20(H20), C21(H21), C23(H23),
  C24(H24), C25(H25), C26(H26), C27(H27), C29(H29), C30(H30), C31(H31),
 C32(H32), C33(H33), C35(H35), C36(H36), C37(H37), C38(H38), C39(H39)
;
_olex2_submission_special_instructions 'No special instructions were received'

loop_
_space_group_symop_id
_space_group_symop_operation_xyz
1 x,y,z
2 -x,y+1/2,-z+1/2
3 -x,-y,-z
4 x,-y-1/2,z-1/2

loop_
_atom_site_label
_atom_site_type_symbol
_atom_site_fract_x
_atom_site_fract_y
_atom_site_fract_z
_atom_site_U_iso_or_equiv
_atom_site_adp_type
_atom_site_occupancy
_atom_site_refinement_flags_posn
_atom_site_refinement_flags_adp
_atom_site_disorder_group
Co1 Co 0.70648(4) 0.37698(4) 0.51323(3) 0.02810(16) Uani 1.000000 . . .
Cl1 Cl 0.69745(8) 0.33802(8) 0.62241(5) 0.0406(3) Uani 1.000000 . . .
P1 P 0.78044(7) 0.51399(8) 0.48440(5) 0.0272(2) Uani 1.000000 . . .
P2 P 0.80555(7) 0.28129(8) 0.46767(5) 0.0289(3) Uani 1.000000 . . .
P3 P 0.56831(7) 0.39234(8) 0.43805(5) 0.0298(3) Uani 1.000000 . . .
C1 C 0.8823(3) 0.4664(3) 0.4541(2) 0.0304(9) Uani 1.000000 . . .
H1a H 0.9028(3) 0.5173(3) 0.4235(2) 0.0365(11) Uiso 1.000000 R . .
H1b H 0.9336(3) 0.4549(3) 0.4947(2) 0.0365(11) Uiso 1.000000 R . .
C2 C 0.8589(3) 0.3675(3) 0.4136(2) 0.0310(9) Uani 1.000000 . . .
H2a H 0.9158(3) 0.3369(3) 0.4036(2) 0.0372(11) Uiso 1.000000 R . .
H2b H 0.8155(3) 0.3806(3) 0.3687(2) 0.0372(11) Uiso 1.000000 R . .
C3 C 0.5003(3) 0.4989(3) 0.46129(19) 0.0286(9) Uani 1.000000 . . .
H3a H 0.5265(3) 0.5630(3) 0.44810(19) 0.0343(11) Uiso 1.000000 R . .
H3b H 0.4359(3) 0.4937(3) 0.43431(19) 0.0343(11) Uiso 1.000000 R . .
C4 C 0.8304(3) 0.5994(3) 0.5557(2) 0.0332(10) Uani 1.000000 . . .
C5 C 0.8231(4) 0.5740(4) 0.6226(2) 0.0647(16) Uani 1.000000 . . .
H5 H 0.7901(4) 0.5150(4) 0.6302(2) 0.0776(19) Uiso 1.000000 R . .
C6 C 0.8638(5) 0.6339(4) 0.6791(3) 0.091(2) Uani 1.000000 . . .
H6 H 0.8597(5) 0.6149(4) 0.7252(3) 0.109(3) Uiso 1.000000 R . .
C7 C 0.9095(4) 0.7200(4) 0.6682(3) 0.0698(16) Uani 1.000000 . . .
H7 H 0.9363(4) 0.7614(4) 0.7068(3) 0.084(2) Uiso 1.000000 R . .
C8 C 0.9169(3) 0.7469(4) 0.6025(3) 0.0479(12) Uani 1.000000 . . .
H8 H 0.9489(3) 0.8068(4) 0.5952(3) 0.0575(14) Uiso 1.000000 R . .
C9 C 0.8775(3) 0.6865(3) 0.5458(2) 0.0376(10) Uani 1.000000 . . .
H9 H 0.8831(3) 0.7052(3) 0.5000(2) 0.0451(12) Uiso 1.000000 R . .
C10 C 0.7296(3) 0.6014(3) 0.41405(19) 0.0268(9) Uani 1.000000 . . .
C11 C 0.6678(3) 0.6759(3) 0.4263(2) 0.0320(9) Uani 1.000000 . . .
H11 H 0.6561(3) 0.6841(3) 0.4719(2) 0.0384(11) Uiso 1.000000 R . .
C12 C 0.6238(3) 0.7376(3) 0.3728(2) 0.0352(10) Uani 1.000000 . . .
H12 H 0.5820(3) 0.7877(3) 0.3819(2) 0.0422(12) Uiso 1.000000 R . .
C13 C 0.6401(3) 0.7271(3) 0.3062(2) 0.0368(10) Uani 1.000000 . . .
H13 H 0.6090(3) 0.7692(3) 0.2694(2) 0.0442(12) Uiso 1.000000 R . .
C14 C 0.7018(3) 0.6549(3) 0.2935(2) 0.0364(10) Uani 1.000000 . . .
H14 H 0.7140(3) 0.6482(3) 0.2479(2) 0.0437(12) Uiso 1.000000 R . .
C15 C 0.7457(3) 0.5926(3) 0.3466(2) 0.0326(10) Uani 1.000000 . . .
H15 H 0.7876(3) 0.5428(3) 0.3371(2) 0.0391(12) Uiso 1.000000 R . .
C16 C 0.7769(3) 0.1693(3) 0.4129(2) 0.0293(9) Uani 1.000000 . . .
C17 C 0.7957(3) 0.1598(3) 0.3466(2) 0.0452(12) Uani 1.000000 . . .
H17 H 0.8266(3) 0.2130(3) 0.3283(2) 0.0542(14) Uiso 1.000000 R . .
C18 C 0.7703(4) 0.0742(4) 0.3069(2) 0.0525(13) Uani 1.000000 . . .
H18 H 0.7831(4) 0.0692(4) 0.2615(2) 0.0630(15) Uiso 1.000000 R . .
C19 C 0.7268(3) -0.0030(3) 0.3331(2) 0.0430(11) Uani 1.000000 . . .
H19 H 0.7092(3) -0.0617(3) 0.3057(2) 0.0516(13) Uiso 1.000000 R . .
C20 C 0.7084(3) 0.0039(4) 0.3988(3) 0.0490(12) Uani 1.000000 . . .
H20 H 0.6790(3) -0.0504(4) 0.4172(3) 0.0588(15) Uiso 1.000000 R . .
C21 C 0.7328(3) 0.0899(3) 0.4381(2) 0.0396(11) Uani 1.000000 . . .
H21 H 0.7190(3) 0.0947(3) 0.4833(2) 0.0476(13) Uiso 1.000000 R . .
C22 C 0.9099(3) 0.2395(3) 0.5297(2) 0.0324(9) Uani 1.000000 . . .
C23 C 0.9623(3) 0.1564(3) 0.5188(2) 0.0393(11) Uani 1.000000 . . .
H23 H 0.9404(3) 0.1138(3) 0.4798(2) 0.0472(13) Uiso 1.000000 R . .
C24 C 1.0467(3) 0.1337(3) 0.5639(3) 0.0472(12) Uani 1.000000 . . .
H24 H 1.0813(3) 0.0763(3) 0.5557(3) 0.0567(14) Uiso 1.000000 R . .
C25 C 1.0789(3) 0.1957(4) 0.6204(2) 0.0481(12) Uani 1.000000 . . .
H25 H 1.1370(3) 0.1826(4) 0.6504(2) 0.0577(15) Uiso 1.000000 R . .
C26 C 1.0263(3) 0.2768(4) 0.6333(2) 0.0462(12) Uani 1.000000 . . .
H26 H 1.0481(3) 0.3187(4) 0.6727(2) 0.0554(14) Uiso 1.000000 R . .
C27 C 0.9419(3) 0.2980(3) 0.5893(2) 0.0376(10) Uani 1.000000 . . .
H27 H 0.9056(3) 0.3527(3) 0.5998(2) 0.0452(12) Uiso 1.000000 R . .
C28 C 0.5581(3) 0.4089(3) 0.3437(2) 0.0317(10) Uani 1.000000 . . .
C29 C 0.5175(3) 0.4918(3) 0.3064(2) 0.0394(11) Uani 1.000000 . . .
H29 H 0.4904(3) 0.5430(3) 0.3296(2) 0.0473(13) Uiso 1.000000 R . .
C30 C 0.5161(3) 0.5009(4) 0.2347(2) 0.0457(12) Uani 1.000000 . . .
H30 H 0.4884(3) 0.5582(4) 0.2095(2) 0.0549(14) Uiso 1.000000 R . .
C31 C 0.5545(3) 0.4271(4) 0.2016(2) 0.0488(12) Uani 1.000000 . . .
H31 H 0.5543(3) 0.4337(4) 0.1532(2) 0.0586(15) Uiso 1.000000 R . .
C32 C 0.5936(3) 0.3434(4) 0.2372(2) 0.0506(13) Uani 1.000000 . . .
H32 H 0.6191(3) 0.2917(4) 0.2133(2) 0.0607(16) Uiso 1.000000 R . .
C33 C 0.5959(3) 0.3342(3) 0.3084(2) 0.0392(11) Uani 1.000000 . . .
H33 H 0.6234(3) 0.2765(3) 0.3331(2) 0.0471(13) Uiso 1.000000 R . .
C34 C 0.4886(3) 0.2866(3) 0.4399(2) 0.0353(10) Uani 1.000000 . . .
C35 C 0.4014(3) 0.2845(4) 0.3956(2) 0.0454(12) Uani 1.000000 . . .
H35 H 0.3829(3) 0.3376(4) 0.3631(2) 0.0544(14) Uiso 1.000000 R . .
C36 C 0.3417(4) 0.2049(4) 0.3990(3) 0.0598(15) Uani 1.000000 . . .
H36 H 0.2824(4) 0.2037(4) 0.3687(3) 0.0718(18) Uiso 1.000000 R . .
C37 C 0.3679(4) 0.1279(4) 0.4458(3) 0.0610(15) Uani 1.000000 . . .
H37 H 0.3267(4) 0.0734(4) 0.4477(3) 0.0732(18) Uiso 1.000000 R . .
C38 C 0.4540(4) 0.1290(3) 0.4905(3) 0.0535(14) Uani 1.000000 . . .
H38 H 0.4717(4) 0.0755(3) 0.5228(3) 0.0641(16) Uiso 1.000000 R . .
C39 C 0.5147(3) 0.2092(3) 0.4877(2) 0.0427(11) Uani 1.000000 . . .
H39 H 0.5736(3) 0.2106(3) 0.5184(2) 0.0512(14) Uiso 1.000000 R . .
O1S O 0.8862(5) 0.4565(7) 0.2586(4) 0.077(2) Uani 0.619(10) . U 1
O1SB O 0.8895(11) 0.5357(10) 0.2218(8) 0.101(4) Uani 0.381(10) D U 2
C1S C 0.9395(10) 0.4982(11) 0.2078(8) 0.101(4) Uani 0.619(10) . U 1
H1Sa H 0.9645(10) 0.5662(11) 0.2215(8) 0.121(4) Uiso 0.619(10) R . 1
H1Sb H 0.9903(10) 0.4527(11) 0.2016(8) 0.121(4) Uiso 0.619(10) R . 1
C1SB C 0.9252(11) 0.4433(14) 0.2542(12) 0.077(2) Uani 0.381(10) D U 2
H1Sc H 0.9821(11) 0.4208(14) 0.2396(12) 0.093(3) Uiso 0.381(10) R . 2
H1Sd H 0.9356(11) 0.4460(14) 0.3059(12) 0.093(3) Uiso 0.381(10) R . 2
C2S C 0.8615(5) 0.5014(5) 0.1426(4) 0.090(2) Uani 1.000000 D U .
H2Sa H 0.8309(5) 0.5681(5) 0.1384(4) 0.108(2) Uiso 0.619(10) R . 1
H2Sb H 0.8865(5) 0.4894(5) 0.1002(4) 0.108(2) Uiso 0.619(10) R . 1
H2Sc H 0.8320(5) 0.5566(5) 0.1118(4) 0.108(2) Uiso 0.381(10) R . 2
H2Sd H 0.9150(5) 0.4746(5) 0.1252(4) 0.108(2) Uiso 0.381(10) R . 2
C3S C 0.7958(4) 0.4223(4) 0.1505(3) 0.0701(16) Uani 1.000000 . U .
H3Sa H 0.7338(4) 0.4507(4) 0.1499(3) 0.0841(19) Uiso 1.000000 R . .
H3Sb H 0.7909(4) 0.3711(4) 0.1130(3) 0.0841(19) Uiso 1.000000 R . .
C4S C 0.8373(5) 0.3782(5) 0.2202(3) 0.091(2) Uani 1.000000 D U .
H4Sc H 0.8556(5) 0.3073(5) 0.2148(3) 0.109(2) Uiso 0.381(10) R . 2
H4Sd H 0.7916(5) 0.3793(5) 0.2507(3) 0.109(2) Uiso 0.381(10) R . 2
H4Sa H 0.8791(5) 0.3217(5) 0.2152(3) 0.109(2) Uiso 0.619(10) R . 1
H4Sb H 0.7884(5) 0.3530(5) 0.2435(3) 0.109(2) Uiso 0.619(10) R . 1

loop_
_atom_site_aniso_label
_atom_site_aniso_U_11
_atom_site_aniso_U_22
_atom_site_aniso_U_33
_atom_site_aniso_U_12
_atom_site_aniso_U_13
_atom_site_aniso_U_23
Co1 0.0296(3) 0.0322(3) 0.0243(3) 0.0003(2) 0.0099(2) -0.0005(2)
Cl1 0.0530(7) 0.0436(6) 0.0298(6) 0.0034(5) 0.0189(5) 0.0066(5)
P1 0.0293(6) 0.0311(6) 0.0210(5) -0.0004(4) 0.0049(4) -0.0001(4)
P2 0.0294(6) 0.0314(6) 0.0275(6) 0.0006(5) 0.0094(5) -0.0012(5)
P3 0.0247(6) 0.0397(6) 0.0267(6) -0.0004(5) 0.0092(4) -0.0100(5)
C1 0.029(2) 0.036(2) 0.026(2) -0.0011(18) 0.0049(18) 0.0055(18)
C2 0.028(2) 0.038(2) 0.030(2) 0.0064(18) 0.0108(18) 0.0069(18)
C3 0.022(2) 0.037(2) 0.027(2) 0.0022(17) 0.0031(17) -0.0085(18)
C4 0.037(2) 0.034(2) 0.027(2) -0.0002(19) 0.0019(18) -0.0020(18)
C5 0.115(5) 0.050(3) 0.025(3) -0.016(3) 0.007(3) -0.001(2)
C6 0.176(7) 0.066(4) 0.024(3) -0.038(4) 0.006(4) -0.009(3)
C7 0.111(5) 0.061(4) 0.032(3) -0.017(3) 0.004(3) -0.018(3)
C8 0.043(3) 0.049(3) 0.052(3) -0.007(2) 0.011(2) -0.016(2)
C9 0.036(2) 0.047(3) 0.030(2) -0.005(2) 0.0072(19) -0.010(2)
C10 0.028(2) 0.029(2) 0.021(2) -0.0022(17) 0.0005(16) -0.0014(16)
C11 0.039(2) 0.033(2) 0.022(2) -0.0010(19) 0.0044(18) -0.0023(18)
C12 0.039(3) 0.027(2) 0.037(3) 0.0071(19) 0.004(2) -0.0012(19)
C13 0.039(3) 0.040(3) 0.027(2) 0.003(2) -0.0031(19) 0.0055(19)
C14 0.042(3) 0.045(3) 0.022(2) -0.002(2) 0.0073(19) 0.0039(19)
C15 0.031(2) 0.039(2) 0.027(2) 0.0015(18) 0.0057(18) 0.0014(18)
C16 0.026(2) 0.032(2) 0.029(2) 0.0061(18) 0.0042(18) -0.0021(18)
C17 0.064(3) 0.038(3) 0.037(3) 0.005(2) 0.018(2) 0.001(2)
C18 0.080(4) 0.047(3) 0.032(3) 0.013(3) 0.015(3) -0.007(2)
C19 0.040(3) 0.045(3) 0.041(3) 0.002(2) 0.002(2) -0.013(2)
C20 0.044(3) 0.051(3) 0.053(3) -0.017(2) 0.013(2) -0.015(2)
C21 0.038(3) 0.049(3) 0.035(3) -0.010(2) 0.014(2) -0.005(2)
C22 0.037(2) 0.028(2) 0.034(2) -0.0014(19) 0.0114(19) 0.0030(18)
C23 0.039(3) 0.033(2) 0.043(3) -0.005(2) 0.004(2) 0.002(2)
C24 0.038(3) 0.037(3) 0.063(3) 0.005(2) 0.003(2) 0.012(2)
C25 0.044(3) 0.055(3) 0.042(3) -0.001(2) -0.000(2) 0.015(2)
C26 0.049(3) 0.057(3) 0.031(3) 0.002(2) 0.005(2) 0.005(2)
C27 0.036(3) 0.049(3) 0.027(2) 0.003(2) 0.0054(19) 0.007(2)
C28 0.020(2) 0.048(3) 0.028(2) -0.0072(19) 0.0059(17) -0.015(2)
C29 0.037(3) 0.050(3) 0.033(2) -0.009(2) 0.011(2) -0.011(2)
C30 0.042(3) 0.060(3) 0.033(3) -0.017(2) 0.004(2) -0.004(2)
C31 0.039(3) 0.082(4) 0.026(3) -0.018(3) 0.008(2) -0.011(3)
C32 0.032(3) 0.083(4) 0.041(3) -0.008(3) 0.017(2) -0.031(3)
C33 0.028(2) 0.055(3) 0.035(3) 0.001(2) 0.0069(19) -0.016(2)
C34 0.038(3) 0.039(2) 0.035(2) -0.007(2) 0.020(2) -0.019(2)
C35 0.044(3) 0.067(3) 0.029(2) -0.018(2) 0.016(2) -0.018(2)
C36 0.063(4) 0.087(4) 0.035(3) -0.044(3) 0.023(3) -0.024(3)
C37 0.077(4) 0.062(3) 0.055(3) -0.038(3) 0.037(3) -0.034(3)
C38 0.073(4) 0.033(3) 0.066(4) -0.011(3) 0.042(3) -0.015(2)
C39 0.039(3) 0.042(3) 0.052(3) -0.002(2) 0.021(2) -0.017(2)
O1S 0.059(6) 0.124(5) 0.045(3) 0.027(5) 0.005(4) -0.015(3)
O1SB 0.086(9) 0.076(8) 0.122(8) -0.006(5) -0.018(7) 0.009(6)
C1S 0.086(9) 0.076(8) 0.122(8) -0.006(5) -0.018(7) 0.009(6)
C1SB 0.059(6) 0.124(5) 0.045(3) 0.027(5) 0.005(4) -0.015(3)
C2S 0.086(5) 0.089(5) 0.096(5) -0.004(4) 0.019(4) 0.000(4)
C3S 0.085(4) 0.066(4) 0.064(4) -0.007(3) 0.026(3) 0.005(3)
C4S 0.110(6) 0.108(5) 0.052(4) 0.003(4) 0.010(4) -0.004(4)

loop_
_atom_type_symbol
_atom_type_scat_dispersion_real
_atom_type_scat_dispersion_imag
_atom_type_scat_Cromer_Mann_a1
_atom_type_scat_Cromer_Mann_a2
_atom_type_scat_Cromer_Mann_a3
_atom_type_scat_Cromer_Mann_a4
_atom_type_scat_Cromer_Mann_b1
_atom_type_scat_Cromer_Mann_b2
_atom_type_scat_Cromer_Mann_b3
_atom_type_scat_Cromer_Mann_b4
_atom_type_scat_Cromer_Mann_c
_atom_type_scat_source
_atom_type_scat_dispersion_source
C 0.00347 0.00161 2.31000 1.02000 1.58860 0.86500 20.84390 10.20750 0.56870 51.65120 0.215599998832 'International Tables Volume C Table 6.1.1.4 (pp. 500-502)' 'Henke, Gullikson and Davis, At. Data and Nucl. Data Tables, 1993, 54, 2'
Co 0.35655 0.96576 12.28410 7.34090 4.00340 2.34880 4.27910 0.27840 13.53590 71.16920 1.01180005074 'International Tables Volume C Table 6.1.1.4 (pp. 500-502)' 'Henke, Gullikson and Davis, At. Data and Nucl. Data Tables, 1993, 54, 2'
Cl 0.14873 0.16029 11.46040 7.19640 6.25560 1.64550 0.01040 1.16620 18.51940 47.77840 -9.55739974976 'International Tables Volume C Table 6.1.1.4 (pp. 500-502)' 'Henke, Gullikson and Davis, At. Data and Nucl. Data Tables, 1993, 54, 2'
H 0.00000 0.00000 0.49300 0.32291 0.14019 0.04081 10.51090 26.12570 3.14236 57.79970 0.0030380000826 'International Tables Volume C Table 6.1.1.4 (pp. 500-502)' 'Henke, Gullikson and Davis, At. Data and Nucl. Data Tables, 1993, 54, 2'
O 0.01158 0.00611 3.04850 2.28680 1.54630 0.86700 13.27710 5.70110 0.32390 32.90890 0.250800013542 'International Tables Volume C Table 6.1.1.4 (pp. 500-502)' 'Henke, Gullikson and Davis, At. Data and Nucl. Data Tables, 1993, 54, 2'
P 0.10434 0.09671 6.43450 4.17910 1.78000 1.49080 1.90670 27.15700 0.52600 68.16450 1.11489999294 'International Tables Volume C Table 6.1.1.4 (pp. 500-502)' 'Henke, Gullikson and Davis, At. Data and Nucl. Data Tables, 1993, 54, 2'

loop_
_geom_angle_atom_site_label_1
_geom_angle_atom_site_label_2
_geom_angle_atom_site_label_3
_geom_angle
_geom_angle_site_symmetry_1
_geom_angle_site_symmetry_3
_geom_angle_publ_flag
P1 Co1 Cl1 123.82(4) . . ?
P2 Co1 Cl1 114.99(4) . . ?
P2 Co1 P1 87.96(4) . . ?
P3 Co1 Cl1 114.62(4) . . ?
P3 Co1 P1 100.64(4) . . ?
P3 Co1 P2 111.49(4) . . ?
C1 P1 Co1 106.12(13) . . ?
C4 P1 Co1 116.62(14) . . ?
C4 P1 C1 103.30(18) . . ?
C10 P1 Co1 123.51(12) . . ?
C10 P1 C1 102.07(17) . . ?
C10 P1 C4 102.64(17) . . ?
C2 P2 Co1 105.64(13) . . ?
C16 P2 Co1 126.68(13) . . ?
C16 P2 C2 103.98(18) . . ?
C22 P2 Co1 115.65(13) . . ?
C22 P2 C2 99.49(18) . . ?
C22 P2 C16 101.70(18) . . ?
C3 P3 Co1 111.93(12) . . ?
C28 P3 Co1 122.54(12) . . ?
C28 P3 C3 102.83(18) . . ?
C34 P3 Co1 114.50(15) . . ?
C34 P3 C3 101.15(18) . . ?
C34 P3 C28 101.15(18) . . ?
C2 C1 P1 110.3(3) . . ?
C1 C2 P2 108.2(3) . . ?
C3 C3 P3 112.2(3) 3_666 . ?
C5 C4 P1 118.3(3) . . ?
C9 C4 P1 123.0(3) . . ?
C9 C4 C5 118.6(4) . . ?
C6 C5 C4 120.6(5) . . ?
C7 C6 C5 119.9(5) . . ?
C8 C7 C6 120.5(5) . . ?
C9 C8 C7 119.9(4) . . ?
C8 C9 C4 120.5(4) . . ?
C11 C10 P1 119.8(3) . . ?
C15 C10 P1 122.2(3) . . ?
C15 C10 C11 117.9(3) . . ?
C12 C11 C10 120.7(4) . . ?
C13 C12 C11 120.6(4) . . ?
C14 C13 C12 119.5(4) . . ?
C15 C14 C13 120.3(4) . . ?
C14 C15 C10 121.1(4) . . ?
C17 C16 P2 123.6(3) . . ?
C21 C16 P2 118.5(3) . . ?
C21 C16 C17 117.9(4) . . ?
C18 C17 C16 121.0(4) . . ?
C19 C18 C17 119.9(4) . . ?
C20 C19 C18 120.2(4) . . ?
C21 C20 C19 119.8(4) . . ?
C20 C21 C16 121.1(4) . . ?
C23 C22 P2 123.8(3) . . ?
C27 C22 P2 118.4(3) . . ?
C27 C22 C23 117.7(4) . . ?
C24 C23 C22 121.7(4) . . ?
C25 C24 C23 119.3(4) . . ?
C26 C25 C24 119.7(4) . . ?
C27 C26 C25 120.8(4) . . ?
C26 C27 C22 120.6(4) . . ?
C29 C28 P3 124.1(3) . . ?
C33 C28 P3 117.2(3) . . ?
C33 C28 C29 118.7(4) . . ?
C30 C29 C28 120.6(4) . . ?
C31 C30 C29 119.6(5) . . ?
C32 C31 C30 120.8(4) . . ?
C33 C32 C31 119.8(4) . . ?
C32 C33 C28 120.5(4) . . ?
C35 C34 P3 121.1(4) . . ?
C39 C34 P3 119.2(3) . . ?
C39 C34 C35 119.7(4) . . ?
C36 C35 C34 120.0(5) . . ?
C37 C36 C35 120.3(5) . . ?
C38 C37 C36 120.5(5) . . ?
C39 C38 C37 119.8(5) . . ?
C38 C39 C34 119.8(4) . . ?
C4S C3S C2S 102.8(5) . . ?

loop_
_geom_bond_atom_site_label_1
_geom_bond_atom_site_label_2
_geom_bond_distance
_geom_bond_site_symmetry_2
_geom_bond_publ_flag
Co1 Cl1 2.2290(11) . ?
Co1 P1 2.2518(11) . ?
Co1 P2 2.2578(11) . ?
Co1 P3 2.2639(12) . ?
P1 C1 1.842(4) . ?
P1 C4 1.829(4) . ?
P1 C10 1.835(4) . ?
P2 C2 1.843(4) . ?
P2 C16 1.829(4) . ?
P2 C22 1.838(4) . ?
P3 C3 1.846(4) . ?
P3 C28 1.835(4) . ?
P3 C34 1.837(4) . ?
C1 C2 1.533(5) . ?
C3 C3 1.517(7) 3_666 ?
C4 C5 1.377(6) . ?
C4 C9 1.382(6) . ?
C5 C6 1.392(7) . ?
C6 C7 1.365(7) . ?
C7 C8 1.362(7) . ?
C8 C9 1.392(6) . ?
C10 C11 1.399(5) . ?
C10 C15 1.394(5) . ?
C11 C12 1.379(5) . ?
C12 C13 1.381(5) . ?
C13 C14 1.380(6) . ?
C14 C15 1.380(5) . ?
C16 C17 1.387(6) . ?
C16 C21 1.382(5) . ?
C17 C18 1.382(6) . ?
C18 C19 1.364(6) . ?
C19 C20 1.372(6) . ?
C20 C21 1.381(6) . ?
C22 C23 1.389(5) . ?
C22 C27 1.397(6) . ?
C23 C24 1.403(6) . ?
C24 C25 1.380(6) . ?
C25 C26 1.381(6) . ?
C26 C27 1.389(6) . ?
C28 C29 1.384(6) . ?
C28 C33 1.389(5) . ?
C29 C30 1.403(6) . ?
C30 C31 1.363(6) . ?
C31 C32 1.372(7) . ?
C32 C33 1.394(6) . ?
C34 C35 1.396(6) . ?
C34 C39 1.387(6) . ?
C35 C36 1.386(6) . ?
C36 C37 1.373(7) . ?
C37 C38 1.385(7) . ?
C38 C39 1.400(6) . ?
O1S C1S 1.497(17) . ?
O1S C4S 1.391(10) . ?
O1SB C1SB 1.428(17) . ?
O1SB C2S 1.584(13) . ?
C1S C2S 1.530(14) . ?
C1SB C4S 1.586(16) . ?
C2S C3S 1.460(8) . ?
C3S C4S 1.493(8) . ?

loop_
_restr_distance_atom_site_label_1
_restr_distance_atom_site_label_2
_restr_distance_site_symmetry_2
_restr_distance_target
_restr_distance_target_weight_param
_restr_distance_diff
O1SB C2S 1 1.4500 0.0200 -0.1341
C1SB O1SB 1 1.4500 0.0200 0.0216
C4S C1SB 1 1.5400 0.0200 -0.0460
